data_9011203
loop_
_publ_author_name
'Yamana, K.'
'Kihara, K.'
'Matsumoto, T.'

_publ_section_title
;
 Bismuth tellurides: BiTe and Bi4Te3
 Note: anisoB's from ICSD
;
_journal_name_full 'Acta Crystallographica, Section B'
_journal_page_first 147
_journal_page_last 149
_journal_paper_doi 10.1107/S0567740879002788
_journal_volume 35
_journal_year 1979
_chemical_compound_source Synthetic
_chemical_formula_sum 'Bi4 Te3'
_chemical_name_mineral Pilsenite
_space_group_IT_number 166
_symmetry_space_group_name_Hall '-R 3 2"'
_symmetry_space_group_name_H-M 'R -3 m :H'
_cell_angle_alpha 90
_cell_angle_beta 90
_cell_angle_gamma 120
_cell_length_a 4.451
_cell_length_b 4.451
_cell_length_c 41.888
_cell_formula_units_Z 3
_cell_volume 718.680
_database_code_amcsd 0009659
_exptl_crystal_density_diffrn 8.448
_cod_original_sg_symbol_H-M 'R -3 m'
_cod_database_code 9011203

loop_
_space_group_symop_operation_xyz
x,y,z
2/3+x,1/3+y,1/3+z
1/3+x,2/3+y,2/3+z
x,x-y,z
2/3+x,1/3+x-y,1/3+z
1/3+x,2/3+x-y,2/3+z
y,x,-z
2/3+y,1/3+x,1/3-z
1/3+y,2/3+x,2/3-z
-x+y,y,z
2/3-x+y,1/3+y,1/3+z
1/3-x+y,2/3+y,2/3+z
-x,-x+y,-z
2/3-x,1/3-x+y,1/3-z
1/3-x,2/3-x+y,2/3-z
-y,-x,z
2/3-y,1/3-x,1/3+z
1/3-y,2/3-x,2/3+z
x-y,-y,-z
2/3+x-y,1/3-y,1/3-z
1/3+x-y,2/3-y,2/3-z
y,-x+y,-z
2/3+y,1/3-x+y,1/3-z
1/3+y,2/3-x+y,2/3-z
-x+y,-x,z
2/3-x+y,1/3-x,1/3+z
1/3-x+y,2/3-x,2/3+z
-x,-y,-z
2/3-x,1/3-y,1/3-z
1/3-x,2/3-y,2/3-z
-y,x-y,z
2/3-y,1/3+x-y,1/3+z
1/3-y,2/3+x-y,2/3+z
x-y,x,-z
2/3+x-y,1/3+x,1/3-z
1/3+x-y,2/3+x,2/3-z

loop_
_atom_site_aniso_label
_atom_site_aniso_U_11
_atom_site_aniso_U_22
_atom_site_aniso_U_33
_atom_site_aniso_U_12
_atom_site_aniso_U_13
_atom_site_aniso_U_23
Bi1 0.02424 0.02424 0.00889 0.01212 0.00000 0.00000
Bi2 0.01430 0.01430 0.02667 0.00715 0.00000 0.00000
Te1 0.00753 0.00753 0.06222 0.00376 0.00000 0.00000
Te2 0.03018 0.03018 0.02667 0.01513 0.00000 0.00000

loop_
_atom_site_label
_atom_site_fract_x
_atom_site_fract_y
_atom_site_fract_z
Bi1 0.66667 0.33333 0.05050
Bi2 0.00000 0.00000 0.14600
Te1 0.00000 0.00000 0.00000
Te2 0.33333 0.66667 0.09270

loop_
_cod_related_entry_id
_cod_related_entry_database
_cod_related_entry_code
1 AMCSD 0009659
